data_7229341
loop_
_publ_author_name
'Dong, Xiu-Yan'
'Li, Xiao-Yan'
'Liu, Ling-Zhi'
'Zhang, Han'
'Ding, Yu-Jie'
'Dong, Wen-Kui'

_publ_section_title
;
 Tri- and hexanuclear heterometallic Ni(ii)--M(ii) (M = Ca, Sr and Ba)
 bis(salamo)-type complexes: synthesis, structure and fluorescence
 properties
;
_journal_issue 76
_journal_name_full 'RSC Adv.'
_journal_page_first 48394
_journal_paper_doi 10.1039/C7RA07826A
_journal_volume 7
_journal_year 2017
_chemical_formula_moiety 'C38 H42 Ca N4 Ni2 O16, 2(C H Cl3), 2(C2 H6 O)'
_chemical_formula_sum 'C44 H56 Ca Cl6 N4 Ni2 O18'
_chemical_formula_weight 1299.12
_space_group_crystal_system monoclinic
_space_group_IT_number 14
_space_group_name_Hall '-P 2yn'
_space_group_name_H-M_alt 'P 1 21/n 1'
_symmetry_space_group_name_Hall '-P 2yn'
_symmetry_space_group_name_H-M 'P 1 21/n 1'
_atom_sites_solution_hydrogens mixed
_audit_creation_method SHELXL-2016/6
_audit_update_record
;
2017-07-15 deposited with the CCDC.
2017-10-10 downloaded from the CCDC.
;
_cell_angle_alpha 90
_cell_angle_beta 100.627(5)
_cell_angle_gamma 90
_cell_formula_units_Z 4
_cell_length_a 15.4086(8)
_cell_length_b 12.0628(6)
_cell_length_c 29.5294(9)
_cell_measurement_reflns_used 3718
_cell_measurement_temperature 291(2)
_cell_measurement_theta_max 25.35
_cell_measurement_theta_min 2.11
_cell_volume 5394.5(4)
_computing_cell_refinement SMART
_computing_data_collection 'SMART (Bruker, 2008)'
_computing_data_reduction 'SAINT (Bruker, 2008)'
_computing_molecular_graphics 'SHELXTL (Bruker, 2008)'
_computing_publication_material 'SHELXTL (Bruker, 2008)'
_computing_structure_refinement 'SHELXL-2016/6 (Sheldrick, 2016)'
_computing_structure_solution 'SHELXTL (Bruker, 2008)'
_diffrn_ambient_temperature 291(2)
_diffrn_measured_fraction_theta_full 0.980
_diffrn_measured_fraction_theta_max 0.976
_diffrn_measurement_device_type 'SuperNova, Dual, Cu at zero, Eos'
_diffrn_measurement_method '\w scans'
_diffrn_radiation_type MoK\a
_diffrn_radiation_wavelength 0.71073
_diffrn_reflns_av_R_equivalents 0.0117
_diffrn_reflns_av_unetI/netI 0.0615
_diffrn_reflns_Laue_measured_fraction_full 0.980
_diffrn_reflns_Laue_measured_fraction_max 0.976
_diffrn_reflns_limit_h_max 13
_diffrn_reflns_limit_h_min -19
_diffrn_reflns_limit_k_max 13
_diffrn_reflns_limit_k_min -14
_diffrn_reflns_limit_l_max 35
_diffrn_reflns_limit_l_min -36
_diffrn_reflns_number 21343
_diffrn_reflns_point_group_measured_fraction_full 0.980
_diffrn_reflns_point_group_measured_fraction_max 0.976
_diffrn_reflns_theta_full 25.242
_diffrn_reflns_theta_max 25.997
_diffrn_reflns_theta_min 1.397
_exptl_absorpt_coefficient_mu 1.164
_exptl_absorpt_correction_T_max 0.81
_exptl_absorpt_correction_T_min 0.77
_exptl_absorpt_correction_type multi-scan
_exptl_absorpt_process_details 'SADABS; Bruker, 2008'
_exptl_crystal_colour 'clear dark green'
_exptl_crystal_density_diffrn 1.600
_exptl_crystal_density_method 'not measured'
_exptl_crystal_description block
_exptl_crystal_F_000 2680
_exptl_crystal_size_max 0.240
_exptl_crystal_size_mid 0.220
_exptl_crystal_size_min 0.200
_refine_diff_density_max 2.325
_refine_diff_density_min -1.348
_refine_diff_density_rms 0.082
_refine_ls_extinction_method none
_refine_ls_goodness_of_fit_ref 1.095
_refine_ls_hydrogen_treatment constr
_refine_ls_matrix_type full
_refine_ls_number_parameters 642
_refine_ls_number_reflns 10337
_refine_ls_number_restraints 12
_refine_ls_restrained_S_all 1.097
_refine_ls_R_factor_all 0.0645
_refine_ls_R_factor_gt 0.0469
_refine_ls_shift/su_max 0.001
_refine_ls_shift/su_mean 0.000
_refine_ls_structure_factor_coef Fsqd
_refine_ls_weighting_details 'w=1/[\s^2^(Fo^2^)+(0.03P)^2^+1.22P] where P=(Fo^2^+2Fc^2^)/3'
_refine_ls_weighting_scheme calc
_refine_ls_wR_factor_gt 0.0959
_refine_ls_wR_factor_ref 0.0986
_reflns_Friedel_coverage 0.000
_reflns_number_gt 7204
_reflns_number_total 10337
_reflns_threshold_expression 'I > 2\s(I)'
_cod_data_source_file c7ra07826a2.cif
_cod_data_source_block D847_2
_cod_database_code 7229341
_shelx_shelxl_version_number 2016/6
_shelx_space_group_comment
;
The symmetry employed for this shelxl refinement is uniquely defined
by the following loop, which should always be used as a source of
symmetry information in preference to the above space-group names.
They are only intended as comments.
;
_shelx_estimated_absorpt_t_min 0.767
_shelx_estimated_absorpt_t_max 0.801

loop_
_space_group_symop_operation_xyz
'x, y, z'
'-x+1/2, y+1/2, -z+1/2'
'-x, -y, -z'
'x-1/2, -y-1/2, z-1/2'

loop_
_atom_site_label
_atom_site_type_symbol
_atom_site_fract_x
_atom_site_fract_y
_atom_site_fract_z
_atom_site_U_iso_or_equiv
_atom_site_adp_type
_atom_site_occupancy
_atom_site_site_symmetry_order
_atom_site_calc_flag
_atom_site_refinement_flags_posn
_atom_site_refinement_flags_adp
C1 C 0.9459(2) 0.3760(3) -0.03499(12) 0.0440(9) Uani 1 1 d . .
H1A H 0.979747 0.343652 -0.055846 0.066 Uiso 1 1 calc R U
H1B H 0.984629 0.415677 -0.011257 0.066 Uiso 1 1 calc R U
H1C H 0.903101 0.426185 -0.051533 0.066 Uiso 1 1 calc R U
C2 C 0.8311(2) 0.2434(3) -0.04393(12) 0.0326(8) Uani 1 1 d . U
C3 C 0.7880(2) 0.1614(3) -0.02126(11) 0.0355(8) Uani 1 1 d . .
C4 C 0.7159(2) 0.1043(3) -0.04718(11) 0.0376(9) Uani 1 1 d . .
C5 C 0.6876(2) 0.1341(3) -0.09464(12) 0.0437(9) Uani 1 1 d . .
H5 H 0.639043 0.099067 -0.112229 0.052 Uiso 1 1 calc R U
C6 C 0.7335(2) 0.2168(3) -0.11463(13) 0.0473(10) Uani 1 1 d . .
H6 H 0.714219 0.238451 -0.145053 0.057 Uiso 1 1 calc R U
C7 C 0.8035(2) 0.2624(3) -0.08976(12) 0.0382(9) Uani 1 1 d . .
H7 H 0.836418 0.310946 -0.104316 0.046 Uiso 1 1 calc R U
C8 C 0.6702(2) 0.0162(3) -0.02881(12) 0.0394(9) Uani 1 1 d . .
H8 H 0.627748 -0.021803 -0.049550 0.047 Uiso 1 1 calc R U
C9 C 0.6489(2) -0.1577(3) 0.06167(12) 0.0422(9) Uani 1 1 d . U
H9A H 0.709295 -0.138807 0.075330 0.051 Uiso 1 1 calc R U
H9B H 0.645448 -0.237688 0.058627 0.051 Uiso 1 1 calc R U
C10 C 0.5897(2) -0.1211(3) 0.09300(12) 0.0439(9) Uani 1 1 d . .
H10A H 0.531130 -0.150153 0.081471 0.053 Uiso 1 1 calc R U
H10B H 0.610317 -0.154036 0.123030 0.053 Uiso 1 1 calc R U
C11 C 0.6706(2) 0.0952(3) 0.15354(11) 0.0393(9) Uani 1 1 d . U
H11 H 0.623710 0.081783 0.168607 0.047 Uiso 1 1 calc R U
C12 C 0.74085(12) 0.17508(18) 0.17650(7) 0.0353(8) Uani 1 1 d G .
C13 C 0.80626(13) 0.21245(19) 0.15351(5) 0.0364(8) Uani 1 1 d G .
C14 C 0.86870(12) 0.28846(19) 0.17456(7) 0.0357(8) Uani 1 1 d G .
C15 C 0.86574(12) 0.32710(18) 0.21859(7) 0.0343(8) Uani 1 1 d G .
C16 C 0.80034(13) 0.28973(19) 0.24158(5) 0.0384(9) Uani 1 1 d G .
C21 C 0.73789(12) 0.21372(19) 0.22054(7) 0.0378(8) Uani 1 1 d G .
C17 C 0.7880(2) 0.3357(3) 0.28437(11) 0.0385(9) Uani 1 1 d . .
H17 H 0.824125 0.394013 0.296862 0.046 Uiso 1 1 calc R U
C18 C 0.7246(2) 0.2975(3) 0.30813(12) 0.0402(9) Uani 1 1 d . .
H18 H 0.717029 0.332020 0.335296 0.048 Uiso 1 1 calc R U
C19 C 0.6728(2) 0.2084(3) 0.29154(12) 0.0434(9) Uani 1 1 d . .
H19 H 0.634712 0.176231 0.308813 0.052 Uiso 1 1 calc R U
C20 C 0.6789(2) 0.1681(3) 0.24850(11) 0.0405(9) Uani 1 1 d . .
H20 H 0.643172 0.108666 0.236904 0.049 Uiso 1 1 calc R U
C22 C 0.9372(2) 0.4006(3) 0.24217(12) 0.0387(9) Uani 1 1 d . .
H22 H 0.941321 0.407969 0.273854 0.046 Uiso 1 1 calc R U
C23 C 1.0670(2) 0.6195(3) 0.25298(12) 0.0436(9) Uani 1 1 d . U
H23A H 1.112845 0.648823 0.276970 0.052 Uiso 1 1 calc R U
H23B H 1.011647 0.652584 0.257151 0.052 Uiso 1 1 calc R U
C24 C 1.0857(2) 0.6571(3) 0.20783(12) 0.0399(9) Uani 1 1 d . .
H24A H 1.035222 0.640045 0.183978 0.048 Uiso 1 1 calc R U
H24B H 1.093337 0.736933 0.208590 0.048 Uiso 1 1 calc R U
C25 C 1.2091(2) 0.4833(3) 0.14953(12) 0.0393(9) Uani 1 1 d . .
H25 H 1.260877 0.523226 0.159224 0.047 Uiso 1 1 calc R U
C26 C 1.2131(2) 0.3973(3) 0.11863(12) 0.0367(8) Uani 1 1 d . .
C27 C 1.2964(2) 0.3688(3) 0.10737(12) 0.0404(8) Uani 1 1 d . U
H27 H 1.346678 0.406591 0.121638 0.049 Uiso 1 1 calc R U
C28 C 1.3046(2) 0.2867(3) 0.07595(12) 0.0427(9) Uani 1 1 d . U
H28 H 1.360225 0.265479 0.071105 0.051 Uiso 1 1 calc R U
C29 C 1.2314(2) 0.2370(3) 0.05219(13) 0.0403(9) Uani 1 1 d . .
H29 H 1.236914 0.188522 0.028401 0.048 Uiso 1 1 calc R U
C30 C 1.1486(2) 0.2565(3) 0.06231(12) 0.0334(9) Uani 1 1 d . .
C31 C 1.1392(2) 0.3372(3) 0.09586(11) 0.0353(8) Uani 1 1 d . .
C32 C 1.0763(2) 0.1237(3) 0.00880(12) 0.0461(10) Uani 1 1 d . .
H32A H 1.090276 0.156299 -0.018648 0.069 Uiso 1 1 calc R U
H32B H 1.020894 0.085482 0.001423 0.069 Uiso 1 1 calc R U
H32C H 1.121875 0.072193 0.021478 0.069 Uiso 1 1 calc R U
C33 C 0.8861(2) 0.5255(3) 0.09160(12) 0.0377(9) Uani 1 1 d . .
C34 C 0.8280(2) 0.6225(3) 0.07608(12) 0.0440(9) Uani 1 1 d . .
H34A H 0.838072 0.679409 0.099179 0.066 Uiso 1 1 calc R U
H34B H 0.767305 0.599707 0.071365 0.066 Uiso 1 1 calc R U
H34C H 0.841269 0.650706 0.047735 0.066 Uiso 1 1 calc R U
C35 C 0.9236(2) -0.0254(3) 0.10406(12) 0.0368(8) Uani 1 1 d . U
C36 C 0.9762(2) -0.1203(3) 0.12648(12) 0.0460(9) Uani 1 1 d . .
H36D H 0.939047 -0.184539 0.125252 0.069 Uiso 1 1 calc R U
H36E H 0.999459 -0.102224 0.158043 0.069 Uiso 1 1 calc R U
H36F H 1.023961 -0.135420 0.110635 0.069 Uiso 1 1 calc R U
C37 C 0.6646(5) 0.3862(7) -0.0013(4) 0.265(6) Uiso 1 1 d D .
H37A H 0.621480 0.381630 0.018755 0.318 Uiso 1 1 calc DR U
H37B H 0.646970 0.336911 -0.027306 0.318 Uiso 1 1 calc R U
C38 C 0.6732(5) 0.5007(7) -0.0169(3) 0.181(3) Uiso 1 1 d D .
H38A H 0.665616 0.551164 0.007211 0.271 Uiso 1 1 calc R U
H38B H 0.628936 0.514789 -0.043687 0.271 Uiso 1 1 calc R U
H38C H 0.730730 0.510917 -0.024377 0.271 Uiso 1 1 calc R U
C39 C 1.1711(5) 0.1104(6) 0.1637(3) 0.264(6) Uiso 1 1 d D .
H39A H 1.171029 0.120844 0.196289 0.317 Uiso 1 1 calc DR U
H39B H 1.215980 0.157812 0.154810 0.317 Uiso 1 1 calc R U
C40 C 1.1870(5) -0.0063(6) 0.1536(3) 0.171(3) Uiso 1 1 d D .
H40A H 1.143310 -0.051961 0.163798 0.256 Uiso 1 1 calc R U
H40B H 1.244704 -0.027758 0.169479 0.256 Uiso 1 1 calc R U
H40C H 1.183511 -0.015536 0.121063 0.256 Uiso 1 1 calc R U
C41 C 0.5550(2) 0.2006(3) 0.02416(13) 0.0514(10) Uani 1 1 d . .
H41D H 0.539214 0.123792 0.019955 0.077 Uiso 1 1 calc R U
H41E H 0.544586 0.237384 -0.005173 0.077 Uiso 1 1 calc DR U
H41F H 0.519789 0.234604 0.043971 0.077 Uiso 1 1 calc R U
C42 C 1.1911(2) 0.2984(3) 0.23462(13) 0.0509(10) Uani 1 1 d . .
H42D H 1.202679 0.374299 0.243481 0.076 Uiso 1 1 calc R U
H42E H 1.239980 0.269135 0.222435 0.076 Uiso 1 1 calc DR U
H42F H 1.183248 0.255849 0.261048 0.076 Uiso 1 1 calc R U
C43 C 0.6141(3) 0.4337(3) 0.11689(13) 0.0552(11) Uani 1 1 d . .
H43 H 0.646097 0.384339 0.099316 0.066 Uiso 1 1 calc R U
C44 C 0.4829(2) 0.5654(3) 0.24844(13) 0.0497(10) Uani 1 1 d . .
H44 H 0.471509 0.615696 0.272738 0.060 Uiso 1 1 calc R U
Ca1 Ca 0.92678(4) 0.24931(5) 0.07350(2) 0.02913(17) Uani 1 1 d . .
Cl1 Cl 0.68758(6) 0.50144(9) 0.15685(3) 0.0590(3) Uani 1 1 d . .
Cl2 Cl 0.55048(7) 0.52513(10) 0.07926(4) 0.0613(3) Uani 1 1 d . .
Cl3 Cl 0.54143(6) 0.35365(9) 0.14372(4) 0.0562(3) Uani 1 1 d . .
Cl4 Cl 0.47163(7) 0.64265(9) 0.19577(3) 0.0577(3) Uani 1 1 d . .
Cl5 Cl 0.39963(7) 0.46527(10) 0.23959(4) 0.0621(3) Uani 1 1 d . .
Cl6 Cl 0.58186(6) 0.51266(9) 0.26448(3) 0.0569(3) Uani 1 1 d . .
N1 N 0.68151(17) -0.0139(2) 0.01163(10) 0.0393(7) Uani 1 1 d . .
N2 N 0.66946(17) 0.0444(2) 0.11542(9) 0.0380(7) Uani 1 1 d . U
N3 N 0.99423(17) 0.4557(2) 0.22430(9) 0.0362(7) Uani 1 1 d . .
N4 N 1.14154(17) 0.5131(2) 0.16600(10) 0.0410(7) Uani 1 1 d . .
Ni1 Ni 0.74540(3) 0.07967(4) 0.06659(2) 0.03529(13) Uani 1 1 d . .
Ni2 Ni 1.02916(3) 0.41904(4) 0.16173(2) 0.03508(13) Uani 1 1 d . .
O1 O 0.90180(14) 0.2906(2) -0.01468(8) 0.0402(6) Uani 1 1 d . U
O2 O 0.81836(14) 0.14268(19) 0.02248(7) 0.0374(6) Uani 1 1 d . .
O3 O 0.62787(14) -0.1086(2) 0.01652(8) 0.0415(6) Uani 1 1 d . U
O4 O 0.58300(13) -0.0065(2) 0.09867(8) 0.0399(6) Uani 1 1 d . .
O5 O 0.80669(13) 0.19220(19) 0.10878(7) 0.0370(6) Uani 1 1 d . .
O6 O 0.93595(13) 0.30541(19) 0.15237(7) 0.0372(6) Uani 1 1 d . .
O7 O 1.06139(14) 0.5027(2) 0.26002(8) 0.0422(6) Uani 1 1 d . U
O8 O 1.16288(14) 0.6066(2) 0.19617(8) 0.0416(6) Uani 1 1 d . .
O9 O 1.05734(13) 0.35478(19) 0.10300(7) 0.0372(6) Uani 1 1 d . .
O10 O 1.07041(14) 0.2087(2) 0.04172(8) 0.0420(6) Uani 1 1 d . .
O11 O 0.94499(14) 0.53731(19) 0.12581(8) 0.0386(6) Uani 1 1 d . .
O12 O 0.87244(14) 0.4356(2) 0.06765(8) 0.0407(6) Uani 1 1 d . .
O13 O 0.96443(14) 0.06221(19) 0.09810(8) 0.0395(6) Uani 1 1 d . U
O14 O 0.84243(14) -0.03672(19) 0.09069(7) 0.0393(6) Uani 1 1 d . .
O15 O 0.64676(14) 0.2096(2) 0.04469(8) 0.0430(6) Uani 1 1 d . .
H15A H 0.684799 0.206238 0.027228 0.052 Uiso 1 1 d R U
O16 O 1.11270(14) 0.2923(2) 0.20023(8) 0.0413(6) Uani 1 1 d . .
H16A H 1.066661 0.285256 0.212021 0.050 Uiso 1 1 d R U
O17 O 0.7388(4) 0.3627(6) 0.0197(2) 0.228(3) Uiso 1 1 d D .
H17C H 0.761271 0.397729 0.044023 0.342 Uiso 1 1 d R U
O18 O 1.0981(5) 0.1308(6) 0.1406(2) 0.226(3) Uiso 1 1 d D .
H18C H 1.052132 0.098019 0.145843 0.339 Uiso 1 1 d R U

loop_
_atom_site_aniso_label
_atom_site_aniso_U_11
_atom_site_aniso_U_22
_atom_site_aniso_U_33
_atom_site_aniso_U_23
_atom_site_aniso_U_13
_atom_site_aniso_U_12
C1 0.050(2) 0.042(3) 0.041(2) 0.0105(17) 0.0082(17) -0.0090(17)
C2 0.0279(18) 0.040(2) 0.030(2) 0.0076(14) 0.0056(14) 0.0068(13)
C3 0.037(2) 0.036(2) 0.035(2) 0.0047(16) 0.0092(16) 0.0073(16)
C4 0.0320(19) 0.047(3) 0.034(2) -0.0079(17) 0.0067(16) 0.0084(16)
C5 0.043(2) 0.041(2) 0.042(2) -0.0055(18) -0.0062(17) -0.0066(17)
C6 0.047(2) 0.060(3) 0.035(2) 0.011(2) 0.0074(19) 0.000(2)
C7 0.043(2) 0.044(3) 0.028(2) 0.0077(16) 0.0081(18) 0.0074(16)
C8 0.034(2) 0.040(2) 0.039(2) -0.0096(18) -0.0063(16) 0.0050(16)
C9 0.044(2) 0.036(2) 0.0475(19) 0.0077(16) 0.0105(17) -0.0118(16)
C10 0.047(2) 0.047(3) 0.038(2) -0.0102(18) 0.0068(17) -0.0196(18)
C11 0.036(2) 0.051(3) 0.0319(18) -0.0114(15) 0.0089(16) -0.0163(16)
C12 0.0318(18) 0.041(2) 0.034(2) -0.0077(16) 0.0088(15) -0.0063(15)
C13 0.039(2) 0.042(2) 0.0282(19) -0.0076(16) 0.0075(16) 0.0114(17)
C14 0.0351(19) 0.038(2) 0.037(2) 0.0102(17) 0.0126(16) -0.0075(16)
C15 0.0325(18) 0.039(2) 0.033(2) -0.0041(16) 0.0086(15) -0.0023(15)
C16 0.0339(19) 0.051(3) 0.031(2) -0.0078(17) 0.0070(16) -0.0087(17)
C21 0.035(2) 0.048(2) 0.033(2) 0.0094(17) 0.0105(16) -0.0036(17)
C17 0.036(2) 0.043(2) 0.037(2) -0.0102(17) 0.0086(16) -0.0083(16)
C18 0.040(2) 0.046(3) 0.037(2) -0.0102(17) 0.0139(17) -0.0105(17)
C19 0.047(2) 0.047(3) 0.040(2) -0.0076(18) 0.0179(18) -0.0096(18)
C20 0.044(2) 0.042(2) 0.038(2) -0.0093(17) 0.0120(17) -0.0132(16)
C22 0.035(2) 0.049(3) 0.034(2) -0.0113(17) 0.0101(16) 0.0029(16)
C23 0.041(2) 0.0467(19) 0.043(2) -0.0154(17) 0.0064(17) -0.0134(17)
C24 0.041(2) 0.034(2) 0.046(2) -0.0121(17) 0.0103(17) 0.0041(16)
C25 0.037(2) 0.039(2) 0.040(2) 0.0106(17) 0.0048(16) -0.0017(16)
C26 0.0323(19) 0.041(2) 0.037(2) 0.0106(17) 0.0085(16) -0.0055(16)
C27 0.0338(19) 0.040(2) 0.048(2) 0.0058(15) 0.0108(17) 0.0055(16)
C28 0.033(2) 0.055(3) 0.043(2) -0.0049(17) 0.0142(17) -0.0047(18)
C29 0.038(2) 0.040(3) 0.046(2) 0.0079(17) 0.0143(19) 0.0075(16)
C30 0.037(2) 0.035(2) 0.030(2) 0.0036(14) 0.0090(17) 0.0061(15)
C31 0.040(2) 0.034(2) 0.0341(19) 0.0109(16) 0.0109(16) -0.0078(15)
C32 0.046(2) 0.042(3) 0.053(2) -0.0172(19) 0.0179(19) -0.0083(17)
C33 0.051(2) 0.027(2) 0.037(2) -0.0066(17) 0.0150(18) -0.0118(17)
C34 0.038(2) 0.045(3) 0.047(2) -0.0070(18) 0.0041(17) 0.0091(17)
C35 0.036(2) 0.038(2) 0.038(2) -0.0108(17) 0.0108(16) -0.0052(15)
C36 0.043(2) 0.040(3) 0.049(2) 0.0081(18) -0.0064(17) -0.0119(17)
C41 0.038(2) 0.060(3) 0.055(3) -0.018(2) 0.0072(19) -0.0064(19)
C42 0.047(2) 0.049(3) 0.049(2) -0.007(2) -0.0120(19) -0.0081(19)
C43 0.059(3) 0.058(3) 0.043(2) -0.015(2) -0.0039(19) 0.015(2)
C44 0.045(2) 0.054(3) 0.051(2) -0.0198(19) 0.0123(19) -0.0092(18)
Ca1 0.0282(4) 0.0312(5) 0.0286(4) -0.0059(3) 0.0068(3) -0.0070(3)
Cl1 0.0483(6) 0.0674(8) 0.0542(6) -0.0101(5) -0.0096(5) -0.0119(5)
Cl2 0.0560(6) 0.0693(8) 0.0573(7) 0.0135(6) 0.0074(5) 0.0122(5)
Cl3 0.0515(6) 0.0544(7) 0.0637(7) -0.0093(5) 0.0130(5) -0.0089(5)
Cl4 0.0651(7) 0.0536(7) 0.0546(6) 0.0138(5) 0.0115(5) 0.0108(5)
Cl5 0.0547(6) 0.0675(8) 0.0556(6) 0.0132(6) -0.0119(5) -0.0162(5)
Cl6 0.0483(6) 0.0616(8) 0.0534(6) 0.0082(5) -0.0101(5) -0.0084(5)
N1 0.0332(16) 0.042(2) 0.0445(19) -0.0136(15) 0.0120(14) -0.0100(13)
N2 0.0383(16) 0.0385(19) 0.0399(16) -0.0056(13) 0.0142(14) -0.0146(13)
N3 0.0370(16) 0.0367(19) 0.0356(16) -0.0112(13) 0.0085(13) -0.0086(13)
N4 0.0324(16) 0.043(2) 0.0425(18) -0.0051(14) -0.0067(13) -0.0030(13)
Ni1 0.0341(3) 0.0381(3) 0.0345(3) -0.0085(2) 0.0085(2) -0.00876(19)
Ni2 0.0345(3) 0.0367(3) 0.0349(3) -0.0079(2) 0.0087(2) -0.00849(19)
O1 0.0399(14) 0.0448(16) 0.0373(14) -0.0044(12) 0.0109(11) -0.0107(11)
O2 0.0398(13) 0.0410(16) 0.0322(13) -0.0109(11) 0.0089(11) -0.0063(11)
O3 0.0440(14) 0.0436(17) 0.0364(13) -0.0093(11) 0.0056(11) -0.0140(11)
O4 0.0326(13) 0.0439(17) 0.0457(14) 0.0071(12) 0.0137(11) -0.0076(11)
O5 0.0399(13) 0.0402(16) 0.0320(13) -0.0068(11) 0.0093(10) -0.0101(11)
O6 0.0345(13) 0.0405(16) 0.0383(14) -0.0107(11) 0.0109(11) -0.0112(11)
O7 0.0484(14) 0.0446(15) 0.0348(13) -0.0059(11) 0.0106(11) -0.0070(12)
O8 0.0380(14) 0.0400(16) 0.0481(15) -0.0134(12) 0.0115(11) -0.0068(11)
O9 0.0314(13) 0.0397(16) 0.0417(14) -0.0066(11) 0.0102(11) -0.0079(10)
O10 0.0402(14) 0.0467(17) 0.0418(15) -0.0141(12) 0.0144(12) -0.0109(12)
O11 0.0374(14) 0.0385(16) 0.0398(15) -0.0081(11) 0.0070(12) -0.0075(11)
O12 0.0371(14) 0.0424(17) 0.0382(14) -0.0078(11) -0.0050(11) -0.0074(11)
O13 0.0348(14) 0.0364(15) 0.0428(14) 0.0094(11) -0.0043(11) 0.0037(10)
O14 0.0376(14) 0.0367(16) 0.0387(14) -0.0055(11) -0.0058(11) -0.0069(11)
O15 0.0310(13) 0.0478(17) 0.0458(15) -0.0077(12) -0.0048(11) -0.0066(11)
O16 0.0355(14) 0.0458(17) 0.0427(15) -0.0053(12) 0.0076(11) -0.0059(11)

loop_
_atom_type_symbol
_atom_type_description
_atom_type_scat_dispersion_real
_atom_type_scat_dispersion_imag
_atom_type_scat_source
C C 0.0033 0.0016 'International Tables Vol C Tables 4.2.6.8 and 6.1.1.4'
H H 0.0000 0.0000 'International Tables Vol C Tables 4.2.6.8 and 6.1.1.4'
Ca Ca 0.2262 0.3064 'International Tables Vol C Tables 4.2.6.8 and 6.1.1.4'
Cl Cl 0.1484 0.1585 'International Tables Vol C Tables 4.2.6.8 and 6.1.1.4'
N N 0.0061 0.0033 'International Tables Vol C Tables 4.2.6.8 and 6.1.1.4'
Ni Ni 0.3393 1.1124 'International Tables Vol C Tables 4.2.6.8 and 6.1.1.4'
O O 0.0106 0.0060 'International Tables Vol C Tables 4.2.6.8 and 6.1.1.4'

loop_
_geom_angle_atom_site_label_1
_geom_angle_atom_site_label_2
_geom_angle_atom_site_label_3
_geom_angle
O1 C1 H1A 109.5
O1 C1 H1B 109.5
H1A C1 H1B 109.5
O1 C1 H1C 109.5
H1A C1 H1C 109.5
H1B C1 H1C 109.5
C7 C2 O1 128.1(3)
C7 C2 C3 119.8(3)
O1 C2 C3 112.0(3)
O2 C3 C4 123.7(3)
O2 C3 C2 118.1(3)
C4 C3 C2 118.2(3)
C3 C4 C5 118.5(3)
C3 C4 C8 123.4(3)
C5 C4 C8 118.2(3)
C6 C5 C4 119.9(3)
C6 C5 H5 120.0
C4 C5 H5 120.0
C7 C6 C5 119.1(4)
C7 C6 H6 120.4
C5 C6 H6 120.4
C6 C7 C2 124.1(4)
C6 C7 H7 118.0
C2 C7 H7 118.0
N1 C8 C4 126.4(3)
N1 C8 H8 116.8
C4 C8 H8 116.8
O3 C9 C10 113.4(3)
O3 C9 H9A 108.9
C10 C9 H9A 108.9
O3 C9 H9B 108.9
C10 C9 H9B 108.9
H9A C9 H9B 107.7
O4 C10 C9 115.9(3)
O4 C10 H10A 108.3
C9 C10 H10A 108.3
O4 C10 H10B 108.3
C9 C10 H10B 108.3
H10A C10 H10B 107.4
N2 C11 C12 126.3(3)
N2 C11 H11 116.8
C12 C11 H11 116.8
C13 C12 C21 120.0
C13 C12 C11 120.72(17)
C21 C12 C11 119.25(17)
O5 C13 C12 123.80(16)
O5 C13 C14 115.51(16)
C12 C13 C14 120.0
O6 C14 C13 114.58(16)
O6 C14 C15 124.62(16)
C13 C14 C15 120.0
C16 C15 C14 120.0
C16 C15 C22 120.44(17)
C14 C15 C22 119.35(17)
C21 C16 C15 120.0
C21 C16 C17 117.31(18)
C15 C16 C17 122.30(18)
C16 C21 C12 120.0
C16 C21 C20 116.89(18)
C12 C21 C20 122.66(19)
C18 C17 C16 122.9(3)
C18 C17 H17 118.6
C16 C17 H17 118.6
C17 C18 C19 119.9(3)
C17 C18 H18 120.1
C19 C18 H18 120.1
C20 C19 C18 118.0(3)
C20 C19 H19 121.0
C18 C19 H19 121.0
C19 C20 C21 123.3(3)
C19 C20 H20 118.3
C21 C20 H20 118.3
N3 C22 C15 128.2(3)
N3 C22 H22 115.9
C15 C22 H22 115.9
O7 C23 C24 117.3(3)
O7 C23 H23A 108.0
C24 C23 H23A 108.0
O7 C23 H23B 108.0
C24 C23 H23B 108.0
H23A C23 H23B 107.2
O8 C24 C23 113.1(3)
O8 C24 H24A 109.0
C23 C24 H24A 109.0
O8 C24 H24B 109.0
C23 C24 H24B 109.0
H24A C24 H24B 107.8
N4 C25 C26 126.6(3)
N4 C25 H25 116.7
C26 C25 H25 116.7
C25 C26 C31 124.5(3)
C25 C26 C27 118.9(3)
C31 C26 C27 116.5(3)
C28 C27 C26 121.9(3)
C28 C27 H27 119.0
C26 C27 H27 119.0
C29 C28 C27 119.7(3)
C29 C28 H28 120.1
C27 C28 H28 120.1
C28 C29 C30 121.8(4)
C28 C29 H29 119.1
C30 C29 H29 119.1
O10 C30 C29 127.1(3)
O10 C30 C31 113.8(3)
C29 C30 C31 119.1(3)
O9 C31 C26 123.1(3)
O9 C31 C30 116.2(3)
C26 C31 C30 120.6(3)
O10 C32 H32A 109.5
O10 C32 H32B 109.5
H32A C32 H32B 109.5
O10 C32 H32C 109.5
H32A C32 H32C 109.5
H32B C32 H32C 109.5
O11 C33 O12 124.5(3)
O11 C33 C34 118.0(3)
O12 C33 C34 117.5(3)
C33 C34 H34A 109.5
C33 C34 H34B 109.5
H34A C34 H34B 109.5
C33 C34 H34C 109.5
H34A C34 H34C 109.5
H34B C34 H34C 109.5
O14 C35 O13 123.0(3)
O14 C35 C36 119.3(3)
O13 C35 C36 117.7(3)
C35 C36 H36D 109.5
C35 C36 H36E 109.5
H36D C36 H36E 109.5
C35 C36 H36F 109.5
H36D C36 H36F 109.5
H36E C36 H36F 109.5
O17 C37 C38 104.3(7)
O17 C37 H37A 110.9
C38 C37 H37A 110.9
O17 C37 H37B 110.9
C38 C37 H37B 110.9
H37A C37 H37B 108.9
C37 C38 H38A 109.5
C37 C38 H38B 109.5
H38A C38 H38B 109.5
C37 C38 H38C 109.5
H38A C38 H38C 109.5
H38B C38 H38C 109.5
O18 C39 C40 104.4(7)
O18 C39 H39A 110.9
C40 C39 H39A 110.9
O18 C39 H39B 110.9
C40 C39 H39B 110.9
H39A C39 H39B 108.9
C39 C40 H40A 109.5
C39 C40 H40B 109.5
H40A C40 H40B 109.5
C39 C40 H40C 109.5
H40A C40 H40C 109.5
H40B C40 H40C 109.5
O15 C41 H41D 109.5
O15 C41 H41E 109.5
H41D C41 H41E 109.5
O15 C41 H41F 109.5
H41D C41 H41F 109.5
H41E C41 H41F 109.5
O16 C42 H42D 109.5
O16 C42 H42E 109.5
H42D C42 H42E 109.5
O16 C42 H42F 109.5
H42D C42 H42F 109.5
H42E C42 H42F 109.5
Cl1 C43 Cl2 111.5(2)
Cl1 C43 Cl3 110.4(2)
Cl2 C43 Cl3 107.7(2)
Cl1 C43 H43 109.1
Cl2 C43 H43 109.1
Cl3 C43 H43 109.1
Cl6 C44 Cl5 113.2(2)
Cl6 C44 Cl4 112.9(2)
Cl5 C44 Cl4 106.2(2)
Cl6 C44 H44 108.2
Cl5 C44 H44 108.2
Cl4 C44 H44 108.2
O5 Ca1 O12 90.77(8)
O5 Ca1 O6 64.54(7)
O12 Ca1 O6 76.28(8)
O5 Ca1 O2 67.31(7)
O12 Ca1 O2 105.29(8)
O6 Ca1 O2 131.84(7)
O5 Ca1 O9 131.22(8)
O12 Ca1 O9 77.73(8)
O6 Ca1 O9 66.68(7)
O2 Ca1 O9 161.47(8)
O5 Ca1 O13 76.17(8)
O12 Ca1 O13 164.39(8)
O6 Ca1 O13 90.21(8)
O2 Ca1 O13 77.80(8)
O9 Ca1 O13 104.34(8)
O5 Ca1 O10 151.85(8)
O12 Ca1 O10 117.38(8)
O6 Ca1 O10 119.98(8)
O2 Ca1 O10 102.24(7)
O9 Ca1 O10 61.33(7)
O13 Ca1 O10 76.06(8)
O5 Ca1 O1 120.48(8)
O12 Ca1 O1 76.33(8)
O6 Ca1 O1 152.21(8)
O2 Ca1 O1 61.28(7)
O9 Ca1 O1 102.73(7)
O13 Ca1 O1 117.57(8)
O10 Ca1 O1 69.83(7)
O5 Ca1 Ni1 33.61(5)
O12 Ca1 Ni1 106.54(6)
O6 Ca1 Ni1 97.29(5)
O2 Ca1 Ni1 35.10(5)
O9 Ca1 Ni1 162.35(6)
O13 Ca1 Ni1 66.94(5)
O10 Ca1 Ni1 127.00(6)
O1 Ca1 Ni1 94.91(5)
O5 Ca1 Ni2 97.16(6)
O12 Ca1 Ni2 66.62(5)
O6 Ca1 Ni2 33.51(5)
O2 Ca1 Ni2 162.99(5)
O9 Ca1 Ni2 34.75(5)
O13 Ca1 Ni2 106.05(6)
O10 Ca1 Ni2 94.75(5)
O1 Ca1 Ni2 127.01(6)
Ni1 Ca1 Ni2 130.53(2)
C8 N1 O3 110.6(3)
C8 N1 Ni1 124.2(3)
O3 N1 Ni1 123.7(2)
C11 N2 O4 111.2(2)
C11 N2 Ni1 126.8(2)
O4 N2 Ni1 116.61(18)
C22 N3 O7 110.7(3)
C22 N3 Ni2 124.4(2)
O7 N3 Ni2 117.76(17)
C25 N4 O8 110.3(3)
C25 N4 Ni2 123.9(3)
O8 N4 Ni2 124.42(19)
O5 Ni1 O2 83.63(9)
O5 Ni1 N2 88.15(10)
O2 Ni1 N2 169.72(10)
O5 Ni1 N1 167.96(11)
O2 Ni1 N1 86.59(10)
N2 Ni1 N1 100.74(11)
O5 Ni1 O14 91.05(9)
O2 Ni1 O14 91.39(9)
N2 Ni1 O14 94.94(11)
N1 Ni1 O14 96.21(10)
O5 Ni1 O15 85.37(9)
O2 Ni1 O15 88.79(9)
N2 Ni1 O15 84.38(10)
N1 Ni1 O15 87.42(10)
O14 Ni1 O15 176.37(9)
O5 Ni1 Ca1 42.29(6)
O2 Ni1 Ca1 43.23(6)
N2 Ni1 Ca1 129.88(8)
N1 Ni1 Ca1 129.38(8)
O14 Ni1 Ca1 81.74(6)
O15 Ni1 Ca1 95.95(6)
O5 Ni1 H15A 87.7
O2 Ni1 H15A 66.5
N2 Ni1 H15A 107.1
N1 Ni1 H15A 81.9
O14 Ni1 H15A 157.9
O15 Ni1 H15A 22.8
Ca1 Ni1 H15A 82.5
O6 Ni2 O9 83.04(8)
O6 Ni2 N3 88.35(10)
O9 Ni2 N3 169.62(10)
O6 Ni2 N4 168.08(11)
O9 Ni2 N4 87.27(10)
N3 Ni2 N4 100.51(11)
O6 Ni2 O11 92.06(9)
O9 Ni2 O11 92.18(9)
N3 Ni2 O11 93.92(10)
N4 Ni2 O11 95.25(10)
O6 Ni2 O16 85.99(9)
O9 Ni2 O16 88.79(9)
N3 Ni2 O16 84.83(10)
N4 Ni2 O16 86.88(10)
O11 Ni2 O16 177.70(8)
O6 Ni2 Ca1 42.42(6)
O9 Ni2 Ca1 42.75(6)
N3 Ni2 Ca1 130.02(7)
N4 Ni2 Ca1 129.47(8)
O11 Ni2 Ca1 82.36(6)
O16 Ni2 Ca1 96.96(6)
C2 O1 C1 114.6(3)
C2 O1 Ca1 119.96(18)
C1 O1 Ca1 124.30(19)
C3 O2 Ni1 124.12(19)
C3 O2 Ca1 127.3(2)
Ni1 O2 Ca1 101.67(9)
N1 O3 C9 112.6(2)
C10 O4 N2 111.8(2)
C13 O5 Ni1 131.31(17)
C13 O5 Ca1 121.41(15)
Ni1 O5 Ca1 104.10(9)
C14 O6 Ni2 130.38(17)
C14 O6 Ca1 121.21(15)
Ni2 O6 Ca1 104.07(9)
C23 O7 N3 109.5(2)
C24 O8 N4 112.2(2)
C31 O9 Ni2 123.81(19)
C31 O9 Ca1 127.7(2)
Ni2 O9 Ca1 102.50(8)
C30 O10 C32 116.2(2)
C30 O10 Ca1 119.78(19)
C32 O10 Ca1 123.09(18)
C33 O11 Ni2 129.2(2)
C33 O12 Ca1 136.9(2)
C35 O13 Ca1 136.9(2)
C35 O14 Ni1 130.6(2)
C41 O15 Ni1 130.1(2)
C41 O15 H15A 118.4
Ni1 O15 H15A 68.1
C42 O16 Ni2 132.4(2)
C42 O16 H16A 111.9
Ni2 O16 H16A 80.0
C37 O17 H17C 120.5
C39 O18 H18C 121.0

loop_
_geom_bond_atom_site_label_1
_geom_bond_atom_site_label_2
_geom_bond_distance
C1 O1 1.426(4)
C1 H1A 0.9600
C1 H1B 0.9600
C1 H1C 0.9600
C2 C7 1.361(5)
C2 O1 1.382(4)
C2 C3 1.425(4)
C3 O2 1.310(4)
C3 C4 1.407(5)
C4 C5 1.435(5)
C4 C8 1.436(5)
C5 C6 1.413(5)
C5 H5 0.9300
C6 C7 1.309(5)
C6 H6 0.9300
C7 H7 0.9300
C8 N1 1.229(4)
C8 H8 0.9300
C9 O3 1.440(4)
C9 C10 1.481(4)
C9 H9A 0.9700
C9 H9B 0.9700
C10 O4 1.399(4)
C10 H10A 0.9700
C10 H10B 0.9700
C11 N2 1.279(4)
C11 C12 1.513(3)
C11 H11 0.9300
C12 C13 1.3900
C12 C21 1.3900
C13 O5 1.345(2)
C13 C14 1.3900
C14 O6 1.340(2)
C14 C15 1.3900
C15 C16 1.3900
C15 C22 1.483(4)
C16 C21 1.3900
C16 C17 1.424(3)
C21 C20 1.445(3)
C17 C18 1.383(4)
C17 H17 0.9300
C18 C19 1.374(5)
C18 H18 0.9300
C19 C20 1.380(4)
C19 H19 0.9300
C20 H20 0.9300
C22 N3 1.290(4)
C22 H22 0.9300
C23 O7 1.430(4)
C23 C24 1.486(4)
C23 H23A 0.9700
C23 H23B 0.9700
C24 O8 1.434(4)
C24 H24A 0.9700
C24 H24B 0.9700
C25 N4 1.280(4)
C25 C26 1.390(5)
C25 H25 0.9300
C26 C31 1.412(5)
C26 C27 1.427(4)
C27 C28 1.379(5)
C27 H27 0.9300
C28 C29 1.354(5)
C28 H28 0.9300
C29 C30 1.382(4)
C29 H29 0.9300
C30 O10 1.373(4)
C30 C31 1.416(5)
C31 O9 1.333(4)
C32 O10 1.427(4)
C32 H32A 0.9600
C32 H32B 0.9600
C32 H32C 0.9600
C33 O11 1.235(4)
C33 O12 1.290(4)
C33 C34 1.493(5)
C34 H34A 0.9600
C34 H34B 0.9600
C34 H34C 0.9600
C35 O14 1.248(4)
C35 O13 1.259(4)
C35 C36 1.485(5)
C36 H36D 0.9600
C36 H36E 0.9600
C36 H36F 0.9600
C37 O17 1.2289(10)
C37 C38 1.4690(10)
C37 H37A 0.9700
C37 H37B 0.9700
C38 H38A 0.9600
C38 H38B 0.9600
C38 H38C 0.9600
C39 O18 1.2287(10)
C39 C40 1.4691(10)
C39 H39A 0.9700
C39 H39B 0.9700
C40 H40A 0.9600
C40 H40B 0.9600
C40 H40C 0.9600
C41 O15 1.436(4)
C41 H41D 0.9600
C41 H41E 0.9600
C41 H41F 0.9600
C42 O16 1.429(4)
C42 H42D 0.9600
C42 H42E 0.9600
C42 H42F 0.9600
C43 Cl1 1.688(4)
C43 Cl2 1.736(4)
C43 Cl3 1.773(4)
C43 H43 0.9800
C44 Cl6 1.639(4)
C44 Cl5 1.747(4)
C44 Cl4 1.794(4)
C44 H44 0.9800
Ca1 O5 2.386(2)
Ca1 O12 2.393(2)
Ca1 O6 2.404(2)
Ca1 O2 2.405(2)
Ca1 O9 2.404(2)
Ca1 O13 2.409(2)
Ca1 O10 2.605(2)
Ca1 O1 2.609(2)
Ca1 Ni1 3.4395(8)
Ca1 Ni2 3.4572(8)
N1 O3 1.433(3)
N1 Ni1 2.071(3)
N2 O4 1.467(3)
N2 Ni1 2.062(2)
N3 O7 1.450(3)
N3 Ni2 2.066(3)
N4 O8 1.437(3)
N4 Ni2 2.055(3)
Ni1 O5 1.963(2)
Ni1 O2 2.020(2)
Ni1 O14 2.079(2)
Ni1 O15 2.196(2)
Ni1 H15A 2.0381
Ni2 O6 1.968(2)
Ni2 O9 2.018(2)
Ni2 O11 2.082(2)
Ni2 O16 2.179(2)
O15 H15A 0.8500
O16 H16A 0.8501
O17 H17C 0.8499
O18 H18C 0.8500

loop_
_geom_torsion_atom_site_label_1
_geom_torsion_atom_site_label_2
_geom_torsion_atom_site_label_3
_geom_torsion_atom_site_label_4
_geom_torsion
C7 C2 C3 O2 177.7(3)
O1 C2 C3 O2 0.8(4)
C7 C2 C3 C4 -1.7(5)
O1 C2 C3 C4 -178.5(3)
O2 C3 C4 C5 178.6(3)
C2 C3 C4 C5 -2.1(5)
O2 C3 C4 C8 -2.6(5)
C2 C3 C4 C8 176.7(3)
C3 C4 C5 C6 1.9(5)
C8 C4 C5 C6 -177.0(3)
C4 C5 C6 C7 2.3(6)
C5 C6 C7 C2 -6.6(6)
O1 C2 C7 C6 -177.4(3)
C3 C2 C7 C6 6.3(5)
C3 C4 C8 N1 7.0(6)
C5 C4 C8 N1 -174.2(3)
O3 C9 C10 O4 -54.7(4)
N2 C11 C12 C13 9.4(5)
N2 C11 C12 C21 -172.6(3)
C21 C12 C13 O5 -170.0(2)
C11 C12 C13 O5 8.0(3)
C21 C12 C13 C14 0.0
C11 C12 C13 C14 178.0(3)
O5 C13 C14 O6 -19.0(2)
C12 C13 C14 O6 170.2(2)
O5 C13 C14 C15 170.8(2)
C12 C13 C14 C15 0.0
O6 C14 C15 C16 -169.2(2)
C13 C14 C15 C16 0.0
O6 C14 C15 C22 5.6(3)
C13 C14 C15 C22 174.8(3)
C14 C15 C16 C21 0.0
C22 C15 C16 C21 -174.7(3)
C14 C15 C16 C17 -172.6(3)
C22 C15 C16 C17 12.6(3)
C15 C16 C21 C12 0.0
C17 C16 C21 C12 173.0(3)
C15 C16 C21 C20 172.5(3)
C17 C16 C21 C20 -14.5(3)
C13 C12 C21 C16 0.0
C11 C12 C21 C16 -178.0(3)
C13 C12 C21 C20 -172.0(3)
C11 C12 C21 C20 9.9(3)
C21 C16 C17 C18 8.8(4)
C15 C16 C17 C18 -178.4(3)
C16 C17 C18 C19 2.8(6)
C17 C18 C19 C20 -7.6(6)
C18 C19 C20 C21 1.1(6)
C16 C21 C20 C19 10.3(4)
C12 C21 C20 C19 -177.4(3)
C16 C15 C22 N3 -168.5(3)
C14 C15 C22 N3 16.8(5)
O7 C23 C24 O8 -53.3(4)
N4 C25 C26 C31 8.3(6)
N4 C25 C26 C27 -173.9(3)
C25 C26 C27 C28 -178.0(3)
C31 C26 C27 C28 -0.1(5)
C26 C27 C28 C29 5.3(6)
C27 C28 C29 C30 -8.0(6)
C28 C29 C30 O10 -177.8(3)
C28 C29 C30 C31 5.3(5)
C25 C26 C31 O9 -2.4(5)
C27 C26 C31 O9 179.9(3)
C25 C26 C31 C30 175.2(3)
C27 C26 C31 C30 -2.5(5)
O10 C30 C31 O9 0.6(4)
C29 C30 C31 O9 177.9(3)
O10 C30 C31 C26 -177.2(3)
C29 C30 C31 C26 0.1(5)
C4 C8 N1 O3 -176.4(3)
C4 C8 N1 Ni1 16.9(5)
C12 C11 N2 O4 -167.5(3)
C12 C11 N2 Ni1 -14.7(5)
C15 C22 N3 O7 -170.6(3)
C15 C22 N3 Ni2 -21.1(5)
C26 C25 N4 O8 -178.9(3)
C26 C25 N4 Ni2 14.2(5)
C7 C2 O1 C1 5.5(5)
C3 C2 O1 C1 -178.0(3)
C7 C2 O1 Ca1 173.9(3)
C3 C2 O1 Ca1 -9.6(3)
C4 C3 O2 Ni1 -25.5(4)
C2 C3 O2 Ni1 155.2(2)
C4 C3 O2 Ca1 -170.9(2)
C2 C3 O2 Ca1 9.8(4)
C8 N1 O3 C9 170.8(3)
Ni1 N1 O3 C9 -22.5(3)
C10 C9 O3 N1 97.2(3)
C9 C10 O4 N2 -57.2(4)
C11 N2 O4 C10 -121.8(3)
Ni1 N2 O4 C10 82.4(3)
C12 C13 O5 Ni1 -19.3(3)
C14 C13 O5 Ni1 170.22(15)
C12 C13 O5 Ca1 -175.81(12)
C14 C13 O5 Ca1 13.7(2)
C13 C14 O6 Ni2 168.99(15)
C15 C14 O6 Ni2 -21.3(3)
C13 C14 O6 Ca1 16.3(2)
C15 C14 O6 Ca1 -173.99(12)
C24 C23 O7 N3 -57.0(3)
C22 N3 O7 C23 -125.6(3)
Ni2 N3 O7 C23 82.6(3)
C23 C24 O8 N4 97.4(3)
C25 N4 O8 C24 167.9(3)
Ni2 N4 O8 C24 -25.3(4)
C26 C31 O9 Ni2 -25.4(4)
C30 C31 O9 Ni2 156.9(2)
C26 C31 O9 Ca1 -173.3(2)
C30 C31 O9 Ca1 9.0(4)
C29 C30 O10 C32 5.2(5)
C31 C30 O10 C32 -177.8(3)
C29 C30 O10 Ca1 174.5(3)
C31 C30 O10 Ca1 -8.4(4)
O12 C33 O11 Ni2 -8.9(5)
C34 C33 O11 Ni2 172.7(2)
O11 C33 O12 Ca1 7.8(5)
C34 C33 O12 Ca1 -173.8(2)
O14 C35 O13 Ca1 10.8(5)
C36 C35 O13 Ca1 -171.6(2)
O13 C35 O14 Ni1 -11.9(5)
C36 C35 O14 Ni1 170.5(2)
